data_7241587
loop_
_publ_author_name
'Wang, Zhihan'
'Flores, Quinton'
'Guo, Hongye'
'Trevizo, Raquel'
'Zhang, Xiaochan'
'Wang, Shihan'

_publ_section_title
;
 Crystal engineering construction of caffeic acid derivatives with
 potential applications in pharmaceuticals and degradable polymeric
 materials
;
_journal_issue 45
_journal_name_full CrystEngComm
_journal_page_first 7847
_journal_page_last 7857
_journal_paper_doi 10.1039/D0CE01403F
_journal_volume 22
_journal_year 2020
_chemical_formula_moiety 'C10 H10 O4'
_chemical_formula_sum 'C10 H10 O4'
_chemical_formula_weight 194.18
_space_group_crystal_system monoclinic
_space_group_IT_number 14
_space_group_name_Hall '-P 2yn'
_space_group_name_H-M_alt 'P 1 21/n 1'
_atom_sites_solution_hydrogens geom
_atom_sites_solution_primary dual
_audit_creation_date 2020-06-25
_audit_creation_method
;
Olex2 1.3
(compiled 2020.02.04 svn.rd84adfe8 for OlexSys, GUI svn.r6032)
;
_audit_update_record
;
2020-10-13 deposited with the CCDC.	2020-10-26 downloaded from the CCDC.
;
_cell_angle_alpha 90
_cell_angle_beta 105.771(3)
_cell_angle_gamma 90
_cell_formula_units_Z 4
_cell_length_a 7.2043(3)
_cell_length_b 11.5780(4)
_cell_length_c 11.3815(4)
_cell_measurement_reflns_used 3197
_cell_measurement_temperature 107.24
_cell_measurement_theta_max 66.347
_cell_measurement_theta_min 5.560
_cell_volume 913.61(6)
_computing_cell_refinement 'SAINT V8.38A (Bruker, 2018)'
_computing_data_reduction 'SAINT V8.38A (Bruker, 2018)'
_computing_molecular_graphics 'Olex2 1.3 (Dolomanov et al., 2009)'
_computing_publication_material 'Olex2 1.3 (Dolomanov et al., 2009)'
_computing_structure_refinement 'XL (Sheldrick, 2008)'
_computing_structure_solution 'SHELXT 2014/5 (Sheldrick, 2014)'
_diffrn_ambient_temperature 107.24
_diffrn_measured_fraction_theta_full 0.988
_diffrn_measured_fraction_theta_max 0.988
_diffrn_measurement_device_type 'Bruker APEX-II CCD'
_diffrn_measurement_method '\f and \w scans'
_diffrn_radiation_type CuK\a
_diffrn_radiation_wavelength 1.54178
_diffrn_reflns_av_R_equivalents 0.0495
_diffrn_reflns_av_unetI/netI 0.0333
_diffrn_reflns_Laue_measured_fraction_full 0.988
_diffrn_reflns_Laue_measured_fraction_max 0.988
_diffrn_reflns_limit_h_max 8
_diffrn_reflns_limit_h_min -8
_diffrn_reflns_limit_k_max 13
_diffrn_reflns_limit_k_min -13
_diffrn_reflns_limit_l_max 13
_diffrn_reflns_limit_l_min -13
_diffrn_reflns_number 8341
_diffrn_reflns_point_group_measured_fraction_full 0.988
_diffrn_reflns_point_group_measured_fraction_max 0.988
_diffrn_reflns_theta_full 66.752
_diffrn_reflns_theta_max 66.752
_diffrn_reflns_theta_min 5.560
_diffrn_source_current 0.64
_diffrn_source_power 0.0286976
_diffrn_source_voltage 44.84
_diffrn_standards_number 0
_exptl_absorpt_coefficient_mu 0.929
_exptl_absorpt_correction_T_max 0.7528
_exptl_absorpt_correction_T_min 0.6403
_exptl_absorpt_correction_type multi-scan
_exptl_absorpt_process_details
;
SADABS-2016/2 (Bruker,2016/2) was used for absorption correction.
wR2(int) was 0.0862 before and 0.0613 after correction.
The Ratio of minimum to maximum transmission is 0.8506.
The \l/2 correction factor is Not present.
;
_exptl_crystal_colour colourless
_exptl_crystal_colour_primary colourless
_exptl_crystal_density_diffrn 1.412
_exptl_crystal_description block
_exptl_crystal_F_000 408
_exptl_crystal_size_max 0.16
_exptl_crystal_size_mid 0.102
_exptl_crystal_size_min 0.088
_refine_diff_density_max 0.221
_refine_diff_density_min -0.281
_refine_diff_density_rms 0.058
_refine_ls_extinction_method none
_refine_ls_goodness_of_fit_ref 1.116
_refine_ls_hydrogen_treatment constr
_refine_ls_matrix_type full
_refine_ls_number_parameters 130
_refine_ls_number_reflns 1597
_refine_ls_number_restraints 0
_refine_ls_restrained_S_all 1.116
_refine_ls_R_factor_all 0.0564
_refine_ls_R_factor_gt 0.0459
_refine_ls_shift/su_max 0.000
_refine_ls_shift/su_mean 0.000
_refine_ls_structure_factor_coef Fsqd
_refine_ls_weighting_details 'w=1/[\s^2^(Fo^2^)+(0.0591P)^2^+0.6684P] where P=(Fo^2^+2Fc^2^)/3'
_refine_ls_weighting_scheme calc
_refine_ls_wR_factor_gt 0.1251
_refine_ls_wR_factor_ref 0.1311
_reflns_Friedel_coverage 0.000
_reflns_number_gt 1297
_reflns_number_total 1597
_reflns_threshold_expression 'I > 2\s(I)'
_cod_data_source_file d0ce01403f2.cif
_cod_data_source_block cu_zhiwang02_0m
_cod_database_code 7241587
_shelx_shelxl_version_number 2018/3
_shelx_space_group_comment
;
The symmetry employed for this shelxl refinement is uniquely defined
by the following loop, which should always be used as a source of
symmetry information in preference to the above space-group names.
They are only intended as comments.
;
_shelx_estimated_absorpt_t_max 0.923
_shelx_estimated_absorpt_t_min 0.866
_olex2_refinement_description
;
1. Fixed Uiso
 At 1.2 times of:
  All C(H) groups
 At 1.5 times of:
  All C(H,H,H) groups, All O(H) groups
2.a Aromatic/amide H refined with riding coordinates:
 C006(H006), C008(H008), C009(H009), C00C(H00C), C00D(H00D)
2.b Idealised Me refined as rotating group:
 C00E(H00A,H00B,H00E)
2.c Idealised tetrahedral OH refined as rotating group:
 O002(H002), O004(H004)
;
_olex2_submission_special_instructions 'No special instructions were received'

loop_
_space_group_symop_operation_xyz
'x, y, z'
'-x+1/2, y+1/2, -z+1/2'
'-x, -y, -z'
'x-1/2, -y-1/2, z-1/2'

loop_
_atom_site_label
_atom_site_type_symbol
_atom_site_fract_x
_atom_site_fract_y
_atom_site_fract_z
_atom_site_U_iso_or_equiv
_atom_site_adp_type
_atom_site_occupancy
_atom_site_site_symmetry_order
_atom_site_calc_flag
_atom_site_refinement_flags_posn
_atom_site_refinement_flags_adp
_atom_site_refinement_flags_occupancy
_atom_site_disorder_assembly
_atom_site_disorder_group
O1 O 0.1529(2) 0.24575(13) 0.47971(13) 0.0234(4) Uani 1 1 d . . . . .
O3 O 0.3983(2) 0.87508(13) 0.43039(13) 0.0230(4) Uani 1 1 d . . . . .
H6 H 0.389538 0.846328 0.361334 0.035 Uiso 1 1 calc R U . . .
O2 O 0.1173(2) 0.27073(13) 0.28006(14) 0.0254(4) Uani 1 1 d . . . . .
O4 O 0.4514(3) 0.93353(13) 0.66787(14) 0.0272(4) Uani 1 1 d . . . . .
H7 H 0.471745 0.971287 0.609592 0.041 Uiso 1 1 calc R U . . .
C4 C 0.2967(3) 0.59592(19) 0.55832(19) 0.0189(5) Uani 1 1 d . . . . .
C5 C 0.3200(3) 0.67833(19) 0.4730(2) 0.0187(5) Uani 1 1 d . . . . .
H5 H 0.299144 0.656990 0.389845 0.022 Uiso 1 1 calc R U . . .
C6 C 0.3729(3) 0.78972(19) 0.50893(19) 0.0184(5) Uani 1 1 d . . . . .
C3 C 0.2435(3) 0.47648(19) 0.52433(19) 0.0196(5) Uani 1 1 d . . . . .
H3 H 0.235650 0.425608 0.588294 0.024 Uiso 1 1 calc R U . . .
C2 C 0.2047(3) 0.43159(19) 0.4122(2) 0.0206(5) Uani 1 1 d . . . . .
H2 H 0.210472 0.481532 0.347058 0.025 Uiso 1 1 calc R U . . .
C7 C 0.4031(3) 0.82245(19) 0.6312(2) 0.0201(5) Uani 1 1 d . . . . .
C1 C 0.1541(3) 0.31120(19) 0.38314(19) 0.0197(5) Uani 1 1 d . . . . .
C9 C 0.3272(3) 0.6297(2) 0.6796(2) 0.0225(5) Uani 1 1 d . . . . .
H9 H 0.311703 0.574888 0.738347 0.027 Uiso 1 1 calc R U . . .
C8 C 0.3799(3) 0.7420(2) 0.7158(2) 0.0232(5) Uani 1 1 d . . . . .
H8 H 0.399985 0.763714 0.798838 0.028 Uiso 1 1 calc R U . . .
C10 C 0.1044(4) 0.12586(19) 0.4538(2) 0.0267(6) Uani 1 1 d . . . . .
H10C H -0.024596 0.120169 0.396937 0.040 Uiso 1 1 calc R U . . .
H10B H 0.106137 0.085590 0.529843 0.040 Uiso 1 1 calc R U . . .
H10A H 0.198789 0.090353 0.417091 0.040 Uiso 1 1 calc R U . . .

loop_
_atom_site_aniso_label
_atom_site_aniso_U_11
_atom_site_aniso_U_22
_atom_site_aniso_U_33
_atom_site_aniso_U_23
_atom_site_aniso_U_13
_atom_site_aniso_U_12
O1 0.0355(10) 0.0157(8) 0.0204(8) 0.0017(6) 0.0098(7) -0.0022(7)
O3 0.0373(10) 0.0158(8) 0.0176(8) 0.0003(6) 0.0103(7) -0.0034(7)
O2 0.0380(10) 0.0208(9) 0.0193(8) -0.0017(6) 0.0108(7) 0.0002(7)
O4 0.0427(10) 0.0197(9) 0.0208(8) -0.0038(7) 0.0114(7) -0.0075(7)
C4 0.0180(11) 0.0199(12) 0.0197(11) 0.0020(9) 0.0066(8) -0.0001(9)
C5 0.0203(11) 0.0186(11) 0.0175(10) 0.0001(8) 0.0056(8) 0.0010(9)
C6 0.0186(11) 0.0183(11) 0.0194(11) 0.0024(8) 0.0070(9) 0.0011(9)
C3 0.0225(12) 0.0191(12) 0.0192(11) 0.0036(9) 0.0091(9) 0.0017(9)
C2 0.0249(12) 0.0173(11) 0.0206(11) 0.0044(9) 0.0076(9) 0.0022(9)
C7 0.0213(12) 0.0178(12) 0.0215(11) -0.0019(9) 0.0067(9) -0.0007(9)
C1 0.0215(12) 0.0197(12) 0.0197(11) 0.0031(9) 0.0086(9) 0.0023(9)
C9 0.0264(12) 0.0232(12) 0.0194(11) 0.0042(9) 0.0090(9) -0.0022(9)
C8 0.0307(13) 0.0242(12) 0.0150(10) -0.0016(9) 0.0070(9) -0.0021(10)
C10 0.0388(14) 0.0143(11) 0.0274(12) 0.0019(9) 0.0093(11) -0.0022(10)

loop_
_atom_type_symbol
_atom_type_description
_atom_type_scat_dispersion_real
_atom_type_scat_dispersion_imag
_atom_type_scat_source
C C 0.0181 0.0091 'International Tables Vol C Tables 4.2.6.8 and 6.1.1.4'
H H 0.0000 0.0000 'International Tables Vol C Tables 4.2.6.8 and 6.1.1.4'
O O 0.0492 0.0322 'International Tables Vol C Tables 4.2.6.8 and 6.1.1.4'

loop_
_geom_angle_atom_site_label_1
_geom_angle_atom_site_label_2
_geom_angle_atom_site_label_3
_geom_angle
_geom_angle_site_symmetry_1
_geom_angle_site_symmetry_3
_geom_angle_publ_flag
C1 O1 C10 115.65(17) . . ?
C6 O3 H6 109.5 . . ?
C7 O4 H7 109.5 . . ?
C5 C4 C3 122.2(2) . . ?
C9 C4 C5 118.6(2) . . ?
C9 C4 C3 119.2(2) . . ?
C4 C5 H5 119.7 . . ?
C6 C5 C4 120.5(2) . . ?
C6 C5 H5 119.7 . . ?
O3 C6 C7 116.00(19) . . ?
C5 C6 O3 123.71(19) . . ?
C5 C6 C7 120.3(2) . . ?
C4 C3 H3 116.8 . . ?
C2 C3 C4 126.4(2) . . ?
C2 C3 H3 116.8 . . ?
C3 C2 H2 117.8 . . ?
C3 C2 C1 124.3(2) . . ?
C1 C2 H2 117.8 . . ?
O4 C7 C6 121.0(2) . . ?
O4 C7 C8 119.38(19) . . ?
C8 C7 C6 119.6(2) . . ?
O1 C1 C2 114.39(19) . . ?
O2 C1 O1 121.5(2) . . ?
O2 C1 C2 124.1(2) . . ?
C4 C9 H9 119.5 . . ?
C8 C9 C4 121.0(2) . . ?
C8 C9 H9 119.5 . . ?
C7 C8 C9 120.0(2) . . ?
C7 C8 H8 120.0 . . ?
C9 C8 H8 120.0 . . ?
O1 C10 H10C 109.5 . . ?
O1 C10 H10B 109.5 . . ?
O1 C10 H10A 109.5 . . ?
H10C C10 H10B 109.5 . . ?
H10C C10 H10A 109.5 . . ?
H10B C10 H10A 109.5 . . ?

loop_
_geom_bond_atom_site_label_1
_geom_bond_atom_site_label_2
_geom_bond_distance
_geom_bond_site_symmetry_2
_geom_bond_publ_flag
O1 C1 1.337(3) . ?
O1 C10 1.442(3) . ?
O3 H6 0.8400 . ?
O3 C6 1.378(3) . ?
O2 C1 1.224(3) . ?
O4 H7 0.8400 . ?
O4 C7 1.367(3) . ?
C4 C5 1.403(3) . ?
C4 C3 1.459(3) . ?
C4 C9 1.394(3) . ?
C5 H5 0.9500 . ?
C5 C6 1.375(3) . ?
C6 C7 1.402(3) . ?
C3 H3 0.9500 . ?
C3 C2 1.335(3) . ?
C2 H2 0.9500 . ?
C2 C1 1.456(3) . ?
C7 C8 1.382(3) . ?
C9 H9 0.9500 . ?
C9 C8 1.385(3) . ?
C8 H8 0.9500 . ?
C10 H10C 0.9800 . ?
C10 H10B 0.9800 . ?
C10 H10A 0.9800 . ?

loop_
_geom_torsion_atom_site_label_1
_geom_torsion_atom_site_label_2
_geom_torsion_atom_site_label_3
_geom_torsion_atom_site_label_4
_geom_torsion
_geom_torsion_site_symmetry_1
_geom_torsion_site_symmetry_2
_geom_torsion_site_symmetry_3
_geom_torsion_site_symmetry_4
_geom_torsion_publ_flag
O3 C6 C7 O4 1.1(3) . . . . ?
O3 C6 C7 C8 179.8(2) . . . . ?
O4 C7 C8 C9 178.7(2) . . . . ?
C4 C5 C6 O3 -179.94(19) . . . . ?
C4 C5 C6 C7 -0.4(3) . . . . ?
C4 C3 C2 C1 179.3(2) . . . . ?
C4 C9 C8 C7 -0.1(4) . . . . ?
C5 C4 C3 C2 -2.4(4) . . . . ?
C5 C4 C9 C8 -0.1(3) . . . . ?
C5 C6 C7 O4 -178.5(2) . . . . ?
C5 C6 C7 C8 0.2(3) . . . . ?
C6 C7 C8 C9 0.1(3) . . . . ?
C3 C4 C5 C6 -179.1(2) . . . . ?
C3 C4 C9 C8 179.3(2) . . . . ?
C3 C2 C1 O1 -1.4(3) . . . . ?
C3 C2 C1 O2 179.4(2) . . . . ?
C9 C4 C5 C6 0.4(3) . . . . ?
C9 C4 C3 C2 178.2(2) . . . . ?
C10 O1 C1 O2 -0.4(3) . . . . ?
C10 O1 C1 C2 -179.65(19) . . . . ?
